data_7218218
loop_
_publ_author_name
'Pfeiffer, Constance R.'
'Fowler, Drew A.'
'Teat, Simon'
'Atwood, Jerry L.'

_publ_section_title
;
 Cocrystallization of pyrogallol[4]arenes with 1-(2-pyridylazo)-2-naphthol
;
_journal_issue 47
_journal_name_full CrystEngComm
_journal_page_first 10760
_journal_paper_doi 10.1039/C4CE01768D
_journal_volume 16
_journal_year 2014
_chemical_formula_moiety 'C36 H40 O12, C15 H11 O1 N3'
_chemical_formula_sum 'C51 H51 N3 O13'
_chemical_formula_weight 913.95
_chemical_name_common 'C-ethylpyrogallol[4]arene with 1-(2-pyridylazo)-2-napthol'
_space_group_IT_number 14
_symmetry_cell_setting monoclinic
_symmetry_Int_Tables_number 14
_symmetry_space_group_name_Hall '-P 2ybc'
_symmetry_space_group_name_H-M 'P 1 21/c 1'
_atom_sites_solution_hydrogens geom
_atom_sites_solution_primary direct
_atom_sites_solution_secondary difmap
_audit_creation_method SHELXL-97
_cell_angle_alpha 90.00
_cell_angle_beta 99.924(3)
_cell_angle_gamma 90.00
_cell_formula_units_Z 4
_cell_length_a 15.986(3)
_cell_length_b 13.950(3)
_cell_length_c 19.675(4)
_cell_measurement_reflns_used 5454
_cell_measurement_temperature 173(2)
_cell_measurement_theta_max 22.9
_cell_measurement_theta_min 2.3
_cell_volume 4322.0(15)
_computing_cell_refinement 'APEX2 (Bruker AXS, 2008)'
_computing_data_collection 'APEX2 (Bruker AXS, 2008)'
_computing_data_reduction 'APEX2 (Bruker AXS, 2008)'
_computing_molecular_graphics 'X-SEED, Barbour, 2001'
_computing_publication_material 'CIFTAB (Sheldrick, 2013)'
_computing_structure_refinement 'SHELXL-1997 (Sheldrick, 1997)'
_computing_structure_solution 'SHELXS-1997 (Sheldrick, 1997)'
_diffrn_ambient_temperature 173(2)
_diffrn_measured_fraction_theta_full 0.998
_diffrn_measured_fraction_theta_max 0.998
_diffrn_measurement_device_type 'Bruker APEXII CCD area detector'
_diffrn_measurement_method 'omega scans'
_diffrn_radiation_monochromator graphite
_diffrn_radiation_type MoK\a
_diffrn_radiation_wavelength 0.71073
_diffrn_reflns_av_R_equivalents 0.0629
_diffrn_reflns_av_sigmaI/netI 0.0472
_diffrn_reflns_limit_h_max 18
_diffrn_reflns_limit_h_min -18
_diffrn_reflns_limit_k_max 15
_diffrn_reflns_limit_k_min -15
_diffrn_reflns_limit_l_max 22
_diffrn_reflns_limit_l_min -22
_diffrn_reflns_number 37272
_diffrn_reflns_theta_full 23.92
_diffrn_reflns_theta_max 23.92
_diffrn_reflns_theta_min 1.80
_diffrn_source 'fine-focus sealed tube'
_diffrn_standards_decay_% 0.0
_exptl_absorpt_coefficient_mu 0.102
_exptl_absorpt_correction_T_max 0.99
_exptl_absorpt_correction_T_min 0.88
_exptl_absorpt_correction_type multi-scan
_exptl_absorpt_process_details
;
 Data were corrected for decay and absorption using the program SADABS 
 (Sheldrick, G. M. (2003). SADABS. Version 2.10. University of
 G\"ottingen, Germany).
;
_exptl_crystal_colour orange
_exptl_crystal_density_diffrn 1.405
_exptl_crystal_density_method 'not measured'
_exptl_crystal_description plate
_exptl_crystal_F_000 1928
_exptl_crystal_size_max 0.08
_exptl_crystal_size_mid 0.06
_exptl_crystal_size_min 0.01
_refine_diff_density_max 0.546
_refine_diff_density_min -0.654
_refine_diff_density_rms 0.056
_refine_ls_extinction_method none
_refine_ls_goodness_of_fit_ref 1.017
_refine_ls_hydrogen_treatment constr
_refine_ls_matrix_type full
_refine_ls_number_parameters 617
_refine_ls_number_reflns 6713
_refine_ls_number_restraints 4
_refine_ls_restrained_S_all 1.020
_refine_ls_R_factor_all 0.0895
_refine_ls_R_factor_gt 0.0485
_refine_ls_shift/su_max 0.000
_refine_ls_shift/su_mean 0.000
_refine_ls_structure_factor_coef Fsqd
_refine_ls_weighting_details 'calc w=1/[\s^2^(Fo^2^)+(0.0484P)^2^+6.1345P] where P=(Fo^2^+2Fc^2^)/3'
_refine_ls_weighting_scheme calc
_refine_ls_wR_factor_gt 0.1104
_refine_ls_wR_factor_ref 0.1349
_reflns_number_gt 4451
_reflns_number_total 6713
_reflns_threshold_expression >2sigma(I)
_cod_data_source_file c4ce01768d1.cif
_cod_data_source_block 3cp26e
_cod_depositor_comments 'Adding full bibliography for 7218212--7218223.cif.'
_cod_original_cell_volume 4322.2(16)
_cod_original_sg_symbol_H-M 'P 21/c'
_cod_database_code 7218218

loop_
_symmetry_equiv_pos_as_xyz
'x, y, z'
'-x, y+1/2, -z+1/2'
'-x, -y, -z'
'x, -y-1/2, z-1/2'

loop_
_atom_site_label
_atom_site_type_symbol
_atom_site_fract_x
_atom_site_fract_y
_atom_site_fract_z
_atom_site_U_iso_or_equiv
_atom_site_adp_type
_atom_site_occupancy
_atom_site_symmetry_multiplicity
_atom_site_calc_flag
_atom_site_refinement_flags
O6 O 0.07196(13) 0.32441(16) 0.16695(10) 0.0277(5) Uani 1 1 d .
H6 H 0.0871 0.3711 0.1450 0.033 Uiso 1 1 calc R
O12 O 0.17208(14) 0.67956(16) 0.55403(10) 0.0302(5) Uani 1 1 d .
H12 H 0.1995 0.6393 0.5808 0.036 Uiso 1 1 calc R
O9 O 0.16130(13) 0.80040(15) 0.20001(11) 0.0292(5) Uani 1 1 d .
H9 H 0.1098 0.8075 0.1965 0.035 Uiso 1 1 d .
O10 O 0.12939(13) 0.79706(15) 0.33045(11) 0.0290(5) Uani 1 1 d .
H10 H 0.1541 0.8148 0.2982 0.035 Uiso 1 1 d .
O8 O 0.06448(13) 0.68101(16) 0.09979(10) 0.0292(5) Uani 1 1 d .
H8 H 0.0817 0.7100 0.0674 0.035 Uiso 1 1 calc R
O1 O 0.22584(14) 0.52873(15) 0.63733(10) 0.0289(5) Uani 1 1 d .
H1 H 0.2120 0.5003 0.6705 0.035 Uiso 1 1 d .
O7 O 0.10463(14) 0.48900(16) 0.09723(11) 0.0304(5) Uani 1 1 d .
H7 H 0.0577 0.5151 0.0824 0.036 Uiso 1 1 calc R
O2 O 0.14638(15) 0.35523(16) 0.63066(11) 0.0329(6) Uani 1 1 d .
H2 H 0.1215 0.3027 0.6209 0.039 Uiso 1 1 calc R
O3 O 0.16687(15) 0.22371(15) 0.53396(11) 0.0305(5) Uani 1 1 d .
H3 H 0.1450 0.2081 0.4936 0.037 Uiso 1 1 calc R
O4 O 0.10624(14) 0.20750(16) 0.39598(11) 0.0297(5) Uani 1 1 d .
H4 H 0.0537 0.2009 0.3830 0.036 Uiso 1 1 calc R
O5 O 0.00961(13) 0.23654(17) 0.27046(11) 0.0311(6) Uani 1 1 d .
H5 H -0.0148 0.2520 0.2307 0.037 Uiso 1 1 calc R
O11 O 0.08107(14) 0.77137(17) 0.45284(11) 0.0359(6) Uani 1 1 d .
H11 H 0.0582 0.8029 0.4182 0.043 Uiso 1 1 calc R
C48 C -0.04750(18) 0.4573(2) 0.34832(14) 0.0198(7) Uani 1 1 d .
H48 H -0.1049 0.4362 0.3397 0.024 Uiso 1 1 calc R
C12 C 0.2574(2) 0.3305(2) 0.30764(15) 0.0236(7) Uani 1 1 d .
H13 H 0.3147 0.3518 0.3167 0.028 Uiso 1 1 calc R
N2 N -0.06154(17) 0.5081(2) 0.23334(14) 0.0330(7) Uani 1 1 d D
H15 H -0.0364 0.5138 0.1971 0.040 Uiso 1 1 calc R
C23 C 0.1578(2) 0.7367(2) 0.44179(16) 0.0251(7) Uani 1 1 d .
C2 C 0.1981(2) 0.3744(2) 0.58367(15) 0.0247(7) Uani 1 1 d .
C13 C 0.2252(2) 0.2826(2) 0.35998(15) 0.0227(7) Uani 1 1 d .
C9 C 0.09182(19) 0.2690(2) 0.28077(15) 0.0236(7) Uani 1 1 d .
C10 C 0.12600(19) 0.3162(2) 0.23018(15) 0.0231(7) Uani 1 1 d .
C14 C 0.2443(2) 0.4046(2) 0.18666(16) 0.0262(7) Uani 1 1 d .
H14 H 0.2137 0.3800 0.1414 0.031 Uiso 1 1 calc R
C5 C 0.30196(19) 0.4208(2) 0.49081(15) 0.0231(7) Uani 1 1 d .
H16 H 0.3371 0.4374 0.4583 0.028 Uiso 1 1 calc R
C16 C 0.1339(2) 0.6458(2) 0.14582(15) 0.0255(7) Uani 1 1 d .
C17 C 0.1794(2) 0.7047(2) 0.19586(15) 0.0250(7) Uani 1 1 d .
C18 C 0.2452(2) 0.6679(2) 0.24451(15) 0.0248(7) Uani 1 1 d .
C27 C 0.2653(2) 0.7152(2) 0.36975(15) 0.0237(7) Uani 1 1 d .
C24 C 0.2072(2) 0.6869(2) 0.49493(15) 0.0246(7) Uani 1 1 d .
N1 N -0.14507(17) 0.50998(19) 0.22545(14) 0.0307(7) Uani 1 1 d D
C37 C -0.1889(2) 0.5085(2) 0.16131(17) 0.0310(8) Uani 1 1 d D
C6 C 0.29190(19) 0.4870(2) 0.54165(15) 0.0233(7) Uani 1 1 d .
C11 C 0.20935(19) 0.3487(2) 0.24282(15) 0.0225(7) Uani 1 1 d .
C7 C 0.2785(2) 0.2597(2) 0.43001(15) 0.0249(7) Uani 1 1 d .
H18 H 0.2581 0.1962 0.4442 0.030 Uiso 1 1 calc R
C8 C 0.1406(2) 0.2538(2) 0.34533(15) 0.0243(7) Uani 1 1 d .
C1 C 0.2390(2) 0.4625(2) 0.58807(15) 0.0238(7) Uani 1 1 d .
C26 C 0.31311(19) 0.6651(2) 0.42481(16) 0.0245(7) Uani 1 1 d .
H26 H 0.3671 0.6409 0.4193 0.029 Uiso 1 1 calc R
C20 C 0.2211(2) 0.5101(2) 0.19005(15) 0.0250(7) Uani 1 1 d .
C51 C 0.1211(2) 0.5148(2) 0.37285(17) 0.0311(8) Uani 1 1 d .
H51 H 0.1792 0.5328 0.3814 0.037 Uiso 1 1 calc R
C19 C 0.2649(2) 0.5714(2) 0.23973(16) 0.0260(7) Uani 1 1 d .
H19 H 0.3106 0.5459 0.2720 0.031 Uiso 1 1 calc R
O13 O -0.07134(17) 0.49516(18) 0.10222(12) 0.0441(7) Uani 1 1 d .
C21 C 0.2944(2) 0.7328(2) 0.30090(16) 0.0282(8) Uani 1 1 d .
H21 H 0.2773 0.8000 0.2873 0.034 Uiso 1 1 calc R
C28 C 0.33402(19) 0.5859(2) 0.54447(16) 0.0256(7) Uani 1 1 d .
H28 H 0.3258 0.6156 0.5891 0.031 Uiso 1 1 calc R
N3 N 0.0724(2) 0.5273(2) 0.30770(18) 0.0553(9) Uani 1 1 d D
C25 C 0.28564(19) 0.6488(2) 0.48729(15) 0.0232(7) Uani 1 1 d .
C22 C 0.1862(2) 0.7493(2) 0.37963(15) 0.0234(7) Uani 1 1 d .
C50 C 0.0842(2) 0.4760(2) 0.42486(18) 0.0355(9) Uani 1 1 d .
H50 H 0.1158 0.4688 0.4701 0.043 Uiso 1 1 calc R
C4 C 0.26294(19) 0.3314(2) 0.48554(15) 0.0221(7) Uani 1 1 d .
C29 C 0.3733(2) 0.2472(2) 0.42785(16) 0.0290(8) Uani 1 1 d .
H29A H 0.3800 0.2002 0.3915 0.035 Uiso 1 1 calc R
H29B H 0.3967 0.3091 0.4154 0.035 Uiso 1 1 calc R
C38 C -0.1504(3) 0.4933(2) 0.10013(17) 0.0364(9) Uani 1 1 d .
C31 C 0.3390(2) 0.3896(2) 0.18672(18) 0.0324(8) Uani 1 1 d .
H31A H 0.3562 0.4296 0.1499 0.039 Uiso 1 1 calc R
H31B H 0.3713 0.4119 0.2314 0.039 Uiso 1 1 calc R
C47 C -0.0125(2) 0.4970(2) 0.29947(17) 0.0317(8) Uani 1 1 d D
C41 C -0.3314(3) 0.4857(3) 0.0927(2) 0.0470(10) Uani 1 1 d .
C35 C 0.4289(2) 0.5807(2) 0.54622(17) 0.0321(8) Uani 1 1 d .
H35A H 0.4519 0.6466 0.5465 0.039 Uiso 1 1 calc R
H35B H 0.4400 0.5485 0.5038 0.039 Uiso 1 1 calc R
C15 C 0.1532(2) 0.5493(2) 0.14426(15) 0.0250(7) Uani 1 1 d .
C3 C 0.20955(19) 0.3093(2) 0.53257(15) 0.0238(7) Uani 1 1 d .
C30 C 0.4238(2) 0.2131(3) 0.49633(18) 0.0392(9) Uani 1 1 d .
H30A H 0.4229 0.2627 0.5314 0.059 Uiso 1 1 calc R
H30B H 0.4825 0.2003 0.4910 0.059 Uiso 1 1 calc R
H30C H 0.3983 0.1542 0.5107 0.059 Uiso 1 1 calc R
C36 C 0.4751(2) 0.5266(3) 0.60918(18) 0.0401(9) Uani 1 1 d .
H36A H 0.4628 0.5568 0.6513 0.060 Uiso 1 1 calc R
H36B H 0.5364 0.5283 0.6093 0.060 Uiso 1 1 calc R
H36C H 0.4557 0.4598 0.6073 0.060 Uiso 1 1 calc R
C32 C 0.3625(2) 0.2863(3) 0.17555(19) 0.0426(9) Uani 1 1 d .
H32A H 0.3517 0.2473 0.2145 0.064 Uiso 1 1 calc R
H32B H 0.4229 0.2825 0.1721 0.064 Uiso 1 1 calc R
H32C H 0.3282 0.2623 0.1328 0.064 Uiso 1 1 calc R
C39 C -0.2074(3) 0.4709(3) 0.03651(19) 0.0483(11) Uani 1 1 d .
H39 H -0.1847 0.4604 -0.0045 0.058 Uiso 1 1 calc R
C46 C -0.2806(2) 0.5119(3) 0.15555(18) 0.0369(9) Uani 1 1 d D
C49 C 0.0004(2) 0.4479(3) 0.40995(19) 0.0399(9) Uani 1 1 d .
H49 H -0.0244 0.4202 0.4459 0.048 Uiso 1 1 calc R
C33 C 0.3892(2) 0.7276(3) 0.30220(18) 0.0382(9) Uani 1 1 d .
H33A H 0.4087 0.6607 0.3110 0.046 Uiso 1 1 calc R
H33B H 0.4188 0.7681 0.3401 0.046 Uiso 1 1 calc R
C34 C 0.4115(2) 0.7619(3) 0.23306(19) 0.0536(11) Uani 1 1 d .
H34A H 0.3838 0.7203 0.1957 0.080 Uiso 1 1 calc R
H34B H 0.4732 0.7593 0.2353 0.080 Uiso 1 1 calc R
H34C H 0.3918 0.8280 0.2242 0.080 Uiso 1 1 calc R
C45 C -0.3206(2) 0.5400(3) 0.2106(2) 0.0513(11) Uani 1 1 d .
H45 H -0.2868 0.5599 0.2528 0.062 Uiso 1 1 calc R
C42 C -0.4200(3) 0.4833(3) 0.0880(3) 0.0665(14) Uani 1 1 d .
H42 H -0.4543 0.4632 0.0462 0.080 Uiso 1 1 calc R
C40 C -0.2913(3) 0.4647(3) 0.0345(2) 0.0530(11) Uani 1 1 d .
H40 H -0.3260 0.4454 -0.0074 0.064 Uiso 1 1 calc R
C43 C -0.4578(3) 0.5094(4) 0.1426(3) 0.0745(16) Uani 1 1 d .
H43 H -0.5179 0.5073 0.1385 0.089 Uiso 1 1 calc R
C44 C -0.4076(3) 0.5393(4) 0.2047(2) 0.0674(14) Uani 1 1 d .
H44 H -0.4335 0.5589 0.2424 0.081 Uiso 1 1 calc R

loop_
_atom_site_aniso_label
_atom_site_aniso_U_11
_atom_site_aniso_U_22
_atom_site_aniso_U_33
_atom_site_aniso_U_23
_atom_site_aniso_U_13
_atom_site_aniso_U_12
O6 0.0291(13) 0.0316(14) 0.0220(12) 0.0038(10) 0.0030(10) -0.0040(10)
O12 0.0402(14) 0.0307(14) 0.0224(12) 0.0059(10) 0.0129(10) 0.0101(11)
O9 0.0313(13) 0.0270(13) 0.0311(13) 0.0047(10) 0.0106(10) 0.0025(10)
O10 0.0319(13) 0.0316(13) 0.0250(12) 0.0062(10) 0.0091(10) 0.0043(10)
O8 0.0318(13) 0.0360(14) 0.0198(12) 0.0087(10) 0.0049(10) 0.0011(10)
O1 0.0441(14) 0.0253(12) 0.0192(11) -0.0004(9) 0.0103(10) -0.0026(10)
O7 0.0305(13) 0.0329(13) 0.0257(12) -0.0001(10) -0.0009(10) -0.0014(10)
O2 0.0454(15) 0.0287(13) 0.0281(12) -0.0009(10) 0.0164(11) -0.0057(11)
O3 0.0417(14) 0.0254(13) 0.0243(12) -0.0020(10) 0.0056(11) -0.0090(10)
O4 0.0271(13) 0.0364(13) 0.0258(12) 0.0054(10) 0.0051(10) -0.0068(11)
O5 0.0259(13) 0.0421(15) 0.0242(12) 0.0036(11) 0.0010(10) -0.0064(11)
O11 0.0372(14) 0.0417(15) 0.0317(13) 0.0103(11) 0.0145(11) 0.0172(11)
C48 0.0131(15) 0.0349(19) 0.0116(15) -0.0019(13) 0.0022(13) -0.0112(13)
C12 0.0244(17) 0.0217(17) 0.0252(17) -0.0039(14) 0.0059(14) 0.0004(14)
N2 0.0307(17) 0.0403(18) 0.0287(16) -0.0001(13) 0.0072(13) -0.0019(13)
C23 0.0286(18) 0.0203(17) 0.0280(18) -0.0003(14) 0.0095(15) 0.0038(14)
C2 0.0279(18) 0.0259(18) 0.0210(17) 0.0050(14) 0.0064(14) 0.0015(14)
C13 0.0282(18) 0.0180(16) 0.0213(16) -0.0030(13) 0.0027(14) 0.0016(14)
C9 0.0238(18) 0.0231(17) 0.0245(17) -0.0043(14) 0.0056(14) -0.0033(14)
C10 0.0276(18) 0.0220(17) 0.0193(16) -0.0038(13) 0.0024(14) 0.0024(14)
C14 0.0258(18) 0.0302(19) 0.0234(17) 0.0002(14) 0.0061(14) -0.0015(14)
C5 0.0232(17) 0.0278(18) 0.0181(16) 0.0026(14) 0.0034(13) 0.0001(14)
C16 0.0264(18) 0.0320(19) 0.0191(17) 0.0070(14) 0.0066(14) 0.0013(15)
C17 0.0266(18) 0.0279(19) 0.0226(17) 0.0046(14) 0.0097(14) -0.0019(14)
C18 0.0263(18) 0.0265(18) 0.0231(17) 0.0002(14) 0.0083(14) -0.0054(14)
C27 0.0279(18) 0.0189(17) 0.0251(17) -0.0035(13) 0.0069(14) -0.0045(14)
C24 0.0323(19) 0.0218(17) 0.0211(17) -0.0017(14) 0.0086(14) 0.0000(14)
N1 0.0312(17) 0.0282(16) 0.0316(16) -0.0006(13) 0.0024(13) -0.0013(13)
C37 0.033(2) 0.0279(19) 0.0310(19) 0.0037(15) 0.0027(16) -0.0015(15)
C6 0.0218(17) 0.0259(18) 0.0203(16) 0.0022(14) -0.0015(13) 0.0015(14)
C11 0.0247(18) 0.0219(17) 0.0217(17) -0.0025(13) 0.0065(14) 0.0020(14)
C7 0.0286(18) 0.0209(17) 0.0251(17) -0.0007(14) 0.0043(14) -0.0020(14)
C8 0.0304(19) 0.0217(17) 0.0220(17) 0.0004(14) 0.0078(14) 0.0008(14)
C1 0.0296(18) 0.0234(18) 0.0171(16) 0.0004(13) 0.0008(14) 0.0019(14)
C26 0.0202(17) 0.0243(18) 0.0291(18) -0.0024(14) 0.0045(14) -0.0037(14)
C20 0.0270(18) 0.0285(18) 0.0217(17) 0.0033(14) 0.0104(14) -0.0022(15)
C51 0.0247(19) 0.0291(19) 0.037(2) -0.0008(16) -0.0023(16) 0.0002(15)
C19 0.0223(17) 0.034(2) 0.0221(17) 0.0042(15) 0.0056(14) 0.0008(15)
O13 0.0440(17) 0.0473(16) 0.0436(15) 0.0101(12) 0.0153(13) 0.0088(13)
C21 0.0292(19) 0.0320(19) 0.0243(17) 0.0008(15) 0.0067(15) -0.0055(15)
C28 0.0260(18) 0.0274(18) 0.0229(17) -0.0018(14) 0.0025(14) -0.0027(14)
N3 0.051(2) 0.048(2) 0.066(2) -0.0033(18) 0.0083(19) 0.0031(17)
C25 0.0259(18) 0.0213(17) 0.0223(17) -0.0016(13) 0.0041(14) -0.0061(14)
C22 0.0284(18) 0.0187(16) 0.0227(17) 0.0027(13) 0.0032(14) -0.0013(14)
C50 0.037(2) 0.034(2) 0.032(2) 0.0007(16) -0.0022(17) 0.0038(17)
C4 0.0231(17) 0.0244(18) 0.0177(16) 0.0005(13) 0.0003(13) 0.0046(14)
C29 0.0297(19) 0.0291(19) 0.0277(18) -0.0007(15) 0.0031(15) 0.0038(15)
C38 0.051(3) 0.027(2) 0.032(2) 0.0028(15) 0.0098(18) 0.0026(17)
C31 0.0269(19) 0.041(2) 0.0307(19) -0.0009(16) 0.0091(15) -0.0015(16)
C47 0.0244(19) 0.032(2) 0.036(2) -0.0047(16) -0.0021(16) 0.0012(15)
C41 0.044(2) 0.040(2) 0.050(3) 0.0084(19) -0.011(2) -0.0102(18)
C35 0.0310(19) 0.034(2) 0.0314(19) -0.0010(16) 0.0057(15) -0.0028(16)
C15 0.0266(18) 0.0312(19) 0.0183(16) 0.0008(14) 0.0068(14) -0.0046(15)
C3 0.0260(17) 0.0222(17) 0.0217(17) 0.0020(13) -0.0004(14) 0.0001(14)
C30 0.034(2) 0.043(2) 0.039(2) 0.0022(17) 0.0019(17) 0.0080(17)
C36 0.034(2) 0.048(2) 0.036(2) 0.0033(17) 0.0001(17) 0.0017(17)
C32 0.033(2) 0.053(2) 0.042(2) -0.0133(19) 0.0079(18) 0.0034(18)
C39 0.071(3) 0.047(2) 0.025(2) -0.0026(17) 0.002(2) 0.007(2)
C46 0.035(2) 0.039(2) 0.036(2) 0.0111(17) 0.0027(17) -0.0018(17)
C49 0.037(2) 0.044(2) 0.040(2) 0.0017(17) 0.0078(18) -0.0042(17)
C33 0.033(2) 0.047(2) 0.035(2) -0.0026(17) 0.0100(17) -0.0052(17)
C34 0.040(2) 0.085(3) 0.039(2) 0.000(2) 0.0151(19) -0.017(2)
C45 0.040(2) 0.073(3) 0.042(2) 0.024(2) 0.0072(19) 0.007(2)
C42 0.051(3) 0.061(3) 0.077(3) 0.023(3) -0.019(3) -0.020(2)
C40 0.067(3) 0.043(2) 0.040(2) -0.0029(19) -0.016(2) -0.002(2)
C43 0.030(2) 0.095(4) 0.097(4) 0.048(3) 0.006(3) -0.010(2)
C44 0.040(3) 0.100(4) 0.064(3) 0.040(3) 0.015(2) 0.008(2)

loop_
_atom_type_symbol
_atom_type_description
_atom_type_scat_dispersion_real
_atom_type_scat_dispersion_imag
_atom_type_scat_source
C C 0.0033 0.0016 'International Tables Vol C Tables 4.2.6.8 and 6.1.1.4'
H H 0.0000 0.0000 'International Tables Vol C Tables 4.2.6.8 and 6.1.1.4'
O O 0.0106 0.0060 'International Tables Vol C Tables 4.2.6.8 and 6.1.1.4'
N N 0.0061 0.0033 'International Tables Vol C Tables 4.2.6.8 and 6.1.1.4'

loop_
_geom_angle_atom_site_label_1
_geom_angle_atom_site_label_2
_geom_angle_atom_site_label_3
_geom_angle
C10 O6 H6 109.5
C24 O12 H12 109.5
C17 O9 H9 109.4
C22 O10 H10 109.5
C16 O8 H8 109.5
C1 O1 H1 109.1
C15 O7 H7 109.5
C2 O2 H2 109.5
C3 O3 H3 109.5
C8 O4 H4 109.5
C9 O5 H5 109.5
C23 O11 H11 109.5
C47 C48 C49 117.3(3)
C47 C48 H48 121.3
C49 C48 H48 121.3
C11 C12 C13 123.1(3)
C11 C12 H13 118.4
C13 C12 H13 118.4
N1 N2 C47 120.2(3)
N1 N2 H15 119.9
C47 N2 H15 119.9
O11 C23 C24 117.9(3)
O11 C23 C22 122.2(3)
C24 C23 C22 119.9(3)
O2 C2 C1 117.6(3)
O2 C2 C3 122.1(3)
C1 C2 C3 120.2(3)
C8 C13 C12 116.9(3)
C8 C13 C7 119.9(3)
C12 C13 C7 123.1(3)
O5 C9 C10 122.6(3)
O5 C9 C8 117.3(3)
C10 C9 C8 120.1(3)
C9 C10 C11 120.9(3)
C9 C10 O6 114.9(3)
C11 C10 O6 124.2(3)
C20 C14 C31 112.3(3)
C20 C14 C11 109.8(2)
C31 C14 C11 114.4(3)
C20 C14 H14 106.6
C31 C14 H14 106.6
C11 C14 H14 106.6
C4 C5 C6 122.9(3)
C4 C5 H16 118.5
C6 C5 H16 118.5
C15 C16 C17 120.0(3)
C15 C16 O8 118.9(3)
C17 C16 O8 120.9(3)
O9 C17 C16 121.9(3)
O9 C17 C18 117.4(3)
C16 C17 C18 120.7(3)
C19 C18 C17 117.7(3)
C19 C18 C21 121.7(3)
C17 C18 C21 120.6(3)
C22 C27 C26 116.7(3)
C22 C27 C21 119.4(3)
C26 C27 C21 124.0(3)
O12 C24 C23 114.3(3)
O12 C24 C25 124.6(3)
C23 C24 C25 121.1(3)
N2 N1 C37 117.9(3)
N1 C37 C46 115.6(3)
N1 C37 C38 123.8(3)
C46 C37 C38 120.3(3)
C1 C6 C5 117.9(3)
C1 C6 C28 120.7(3)
C5 C6 C28 121.3(3)
C10 C11 C12 117.7(3)
C10 C11 C14 119.6(3)
C12 C11 C14 122.7(3)
C13 C7 C29 113.6(3)
C13 C7 C4 111.9(2)
C29 C7 C4 112.1(3)
C13 C7 H18 106.2
C29 C7 H18 106.2
C4 C7 H18 106.2
O4 C8 C9 120.1(3)
O4 C8 C13 118.7(3)
C9 C8 C13 121.2(3)
O1 C1 C2 120.6(3)
O1 C1 C6 118.7(3)
C2 C1 C6 120.7(3)
C25 C26 C27 123.5(3)
C25 C26 H26 118.3
C27 C26 H26 118.3
C19 C20 C15 116.9(3)
C19 C20 C14 121.9(3)
C15 C20 C14 121.2(3)
C50 C51 N3 119.4(3)
C50 C51 H51 120.3
N3 C51 H51 120.3
C18 C19 C20 123.4(3)
C18 C19 H19 118.3
C20 C19 H19 118.3
C33 C21 C27 115.7(3)
C33 C21 C18 111.6(3)
C27 C21 C18 110.5(2)
C33 C21 H21 106.1
C27 C21 H21 106.1
C18 C21 H21 106.1
C35 C28 C25 115.0(3)
C35 C28 C6 113.0(3)
C25 C28 C6 109.1(2)
C35 C28 H28 106.4
C25 C28 H28 106.4
C6 C28 H28 106.4
C51 N3 C47 116.4(3)
C24 C25 C26 117.3(3)
C24 C25 C28 119.4(3)
C26 C25 C28 123.1(3)
O10 C22 C23 113.8(3)
O10 C22 C27 124.8(3)
C23 C22 C27 121.4(3)
C51 C50 C49 118.6(3)
C51 C50 H50 120.7
C49 C50 H50 120.7
C5 C4 C3 117.8(3)
C5 C4 C7 120.8(3)
C3 C4 C7 121.4(3)
C30 C29 C7 112.8(3)
C30 C29 H29A 109.0
C7 C29 H29A 109.0
C30 C29 H29B 109.0
C7 C29 H29B 109.0
H29A C29 H29B 107.8
O13 C38 C39 120.7(3)
O13 C38 C37 122.3(3)
C39 C38 C37 116.9(3)
C32 C31 C14 113.6(3)
C32 C31 H31A 108.8
C14 C31 H31A 108.8
C32 C31 H31B 108.8
C14 C31 H31B 108.8
H31A C31 H31B 107.7
C48 C47 N3 124.6(3)
C48 C47 N2 118.8(3)
N3 C47 N2 116.6(3)
C42 C41 C46 119.2(4)
C42 C41 C40 121.8(4)
C46 C41 C40 119.0(4)
C28 C35 C36 112.6(3)
C28 C35 H35A 109.1
C36 C35 H35A 109.1
C28 C35 H35B 109.1
C36 C35 H35B 109.1
H35A C35 H35B 107.8
C16 C15 O7 120.3(3)
C16 C15 C20 121.2(3)
O7 C15 C20 118.5(3)
O3 C3 C2 115.1(3)
O3 C3 C4 124.4(3)
C2 C3 C4 120.5(3)
C29 C30 H30A 109.5
C29 C30 H30B 109.5
H30A C30 H30B 109.5
C29 C30 H30C 109.5
H30A C30 H30C 109.5
H30B C30 H30C 109.5
C35 C36 H36A 109.5
C35 C36 H36B 109.5
H36A C36 H36B 109.5
C35 C36 H36C 109.5
H36A C36 H36C 109.5
H36B C36 H36C 109.5
C31 C32 H32A 109.5
C31 C32 H32B 109.5
H32A C32 H32B 109.5
C31 C32 H32C 109.5
H32A C32 H32C 109.5
H32B C32 H32C 109.5
C40 C39 C38 121.1(4)
C40 C39 H39 119.5
C38 C39 H39 119.5
C45 C46 C41 118.7(4)
C45 C46 C37 122.4(3)
C41 C46 C37 118.8(3)
C48 C49 C50 123.6(3)
C48 C49 H49 118.2
C50 C49 H49 118.2
C21 C33 C34 110.7(3)
C21 C33 H33A 109.5
C34 C33 H33A 109.5
C21 C33 H33B 109.5
C34 C33 H33B 109.5
H33A C33 H33B 108.1
C33 C34 H34A 109.5
C33 C34 H34B 109.5
H34A C34 H34B 109.5
C33 C34 H34C 109.5
H34A C34 H34C 109.5
H34B C34 H34C 109.5
C44 C45 C46 121.3(4)
C44 C45 H45 119.4
C46 C45 H45 119.4
C43 C42 C41 121.3(4)
C43 C42 H42 119.4
C41 C42 H42 119.4
C39 C40 C41 123.1(4)
C39 C40 H40 118.4
C41 C40 H40 118.4
C42 C43 C44 119.8(4)
C42 C43 H43 120.1
C44 C43 H43 120.1
C45 C44 C43 119.7(5)
C45 C44 H44 120.2
C43 C44 H44 120.2

loop_
_geom_bond_atom_site_label_1
_geom_bond_atom_site_label_2
_geom_bond_distance
O6 C10 1.392(4)
O6 H6 0.8400
O12 C24 1.380(3)
O12 H12 0.8400
O9 C17 1.371(4)
O9 H9 0.8201
O10 C22 1.379(4)
O10 H10 0.8401
O8 C16 1.395(4)
O8 H8 0.8400
O1 C1 1.381(4)
O1 H1 0.8248
O7 C15 1.385(4)
O7 H7 0.8400
O2 C2 1.368(4)
O2 H2 0.8400
O3 C3 1.378(4)
O3 H3 0.8400
O4 C8 1.379(4)
O4 H4 0.8400
O5 C9 1.372(4)
O5 H5 0.8400
O11 C23 1.370(4)
O11 H11 0.8400
C48 C47 1.315(4)
C48 C49 1.324(4)
C48 H48 0.9500
C12 C11 1.394(4)
C12 C13 1.398(4)
C12 H13 0.9500
N2 N1 1.318(4)
N2 C47 1.407(4)
N2 H15 0.8800
C23 C24 1.384(4)
C23 C22 1.388(4)
C2 C1 1.388(4)
C2 C3 1.390(4)
C13 C8 1.392(4)
C13 C7 1.524(4)
C9 C10 1.382(4)
C9 C8 1.388(4)
C10 C11 1.389(4)
C14 C20 1.522(4)
C14 C31 1.528(4)
C14 C11 1.534(4)
C14 H14 1.0000
C5 C4 1.390(4)
C5 C6 1.391(4)
C5 H16 0.9500
C16 C15 1.383(4)
C16 C17 1.388(4)
C17 C18 1.393(4)
C18 C19 1.389(4)
C18 C21 1.539(4)
C27 C22 1.396(4)
C27 C26 1.400(4)
C27 C21 1.526(4)
C24 C25 1.393(4)
N1 C37 1.334(4)
C37 C46 1.452(5)
C37 C38 1.458(5)
C6 C1 1.390(4)
C6 C28 1.531(4)
C7 C29 1.532(4)
C7 C4 1.533(4)
C7 H18 1.0000
C26 C25 1.394(4)
C26 H26 0.9500
C20 C19 1.393(4)
C20 C15 1.398(4)
C51 C50 1.377(5)
C51 N3 1.391(5)
C51 H51 0.9500
C19 H19 0.9500
O13 C38 1.258(4)
C21 C33 1.513(5)
C21 H21 1.0000
C28 C35 1.513(4)
C28 C25 1.528(4)
C28 H28 1.0000
N3 C47 1.403(5)
C50 C49 1.378(5)
C50 H50 0.9500
C4 C3 1.397(4)
C29 C30 1.522(5)
C29 H29A 0.9900
C29 H29B 0.9900
C38 C39 1.449(5)
C31 C32 1.515(5)
C31 H31A 0.9900
C31 H31B 0.9900
C41 C42 1.403(6)
C41 C46 1.405(5)
C41 C40 1.436(6)
C35 C36 1.528(5)
C35 H35A 0.9900
C35 H35B 0.9900
C30 H30A 0.9800
C30 H30B 0.9800
C30 H30C 0.9800
C36 H36A 0.9800
C36 H36B 0.9800
C36 H36C 0.9800
C32 H32A 0.9800
C32 H32B 0.9800
C32 H32C 0.9800
C39 C40 1.339(6)
C39 H39 0.9500
C46 C45 1.405(5)
C49 H49 0.9500
C33 C34 1.541(5)
C33 H33A 0.9900
C33 H33B 0.9900
C34 H34A 0.9800
C34 H34B 0.9800
C34 H34C 0.9800
C45 C44 1.376(5)
C45 H45 0.9500
C42 C43 1.370(7)
C42 H42 0.9500
C40 H40 0.9500
C43 C44 1.404(7)
C43 H43 0.9500
C44 H44 0.9500

loop_
_geom_torsion_atom_site_label_1
_geom_torsion_atom_site_label_2
_geom_torsion_atom_site_label_3
_geom_torsion_atom_site_label_4
_geom_torsion
C11 C12 C13 C8 -0.9(4)
C11 C12 C13 C7 177.8(3)
O5 C9 C10 C11 179.4(3)
C8 C9 C10 C11 0.3(5)
O5 C9 C10 O6 -2.9(4)
C8 C9 C10 O6 178.0(3)
C15 C16 C17 O9 -178.8(3)
O8 C16 C17 O9 -3.5(4)
C15 C16 C17 C18 0.6(4)
O8 C16 C17 C18 175.9(3)
O9 C17 C18 C19 -178.8(3)
C16 C17 C18 C19 1.8(4)
O9 C17 C18 C21 0.7(4)
C16 C17 C18 C21 -178.7(3)
O11 C23 C24 O12 -0.8(4)
C22 C23 C24 O12 179.8(3)
O11 C23 C24 C25 179.4(3)
C22 C23 C24 C25 0.0(5)
C47 N2 N1 C37 -171.8(3)
N2 N1 C37 C46 -179.2(3)
N2 N1 C37 C38 7.7(5)
C4 C5 C6 C1 -1.3(4)
C4 C5 C6 C28 -178.3(3)
C9 C10 C11 C12 1.1(4)
O6 C10 C11 C12 -176.4(3)
C9 C10 C11 C14 -177.4(3)
O6 C10 C11 C14 5.1(4)
C13 C12 C11 C10 -0.7(4)
C13 C12 C11 C14 177.7(3)
C20 C14 C11 C10 84.6(3)
C31 C14 C11 C10 -148.0(3)
C20 C14 C11 C12 -93.8(3)
C31 C14 C11 C12 33.6(4)
C8 C13 C7 C29 150.4(3)
C12 C13 C7 C29 -28.3(4)
C8 C13 C7 C4 -81.3(3)
C12 C13 C7 C4 100.0(3)
O5 C9 C8 O4 0.2(4)
C10 C9 C8 O4 179.4(3)
O5 C9 C8 C13 178.7(3)
C10 C9 C8 C13 -2.1(5)
C12 C13 C8 O4 -179.1(3)
C7 C13 C8 O4 2.1(4)
C12 C13 C8 C9 2.4(4)
C7 C13 C8 C9 -176.4(3)
O2 C2 C1 O1 -1.5(4)
C3 C2 C1 O1 177.9(3)
O2 C2 C1 C6 -179.4(3)
C3 C2 C1 C6 0.0(5)
C5 C6 C1 O1 -177.7(3)
C28 C6 C1 O1 -0.6(4)
C5 C6 C1 C2 0.3(4)
C28 C6 C1 C2 177.3(3)
C22 C27 C26 C25 -0.3(4)
C21 C27 C26 C25 -179.5(3)
C31 C14 C20 C19 -50.9(4)
C11 C14 C20 C19 77.6(4)
C31 C14 C20 C15 130.8(3)
C11 C14 C20 C15 -100.7(3)
C17 C18 C19 C20 -1.4(5)
C21 C18 C19 C20 179.1(3)
C15 C20 C19 C18 -1.3(4)
C14 C20 C19 C18 -179.7(3)
C22 C27 C21 C33 158.4(3)
C26 C27 C21 C33 -22.4(4)
C22 C27 C21 C18 -73.5(4)
C26 C27 C21 C18 105.7(3)
C19 C18 C21 C33 52.8(4)
C17 C18 C21 C33 -126.6(3)
C19 C18 C21 C27 -77.5(4)
C17 C18 C21 C27 103.1(3)
C1 C6 C28 C35 128.7(3)
C5 C6 C28 C35 -54.4(4)
C1 C6 C28 C25 -102.1(3)
C5 C6 C28 C25 74.8(4)
C50 C51 N3 C47 -1.1(5)
O12 C24 C25 C26 -178.1(3)
C23 C24 C25 C26 1.7(4)
O12 C24 C25 C28 6.3(5)
C23 C24 C25 C28 -173.9(3)
C27 C26 C25 C24 -1.5(5)
C27 C26 C25 C28 173.9(3)
C35 C28 C25 C24 -156.7(3)
C6 C28 C25 C24 75.2(3)
C35 C28 C25 C26 28.0(4)
C6 C28 C25 C26 -100.2(3)
O11 C23 C22 O10 -1.7(4)
C24 C23 C22 O10 177.7(3)
O11 C23 C22 C27 178.7(3)
C24 C23 C22 C27 -1.9(5)
C26 C27 C22 O10 -177.6(3)
C21 C27 C22 O10 1.7(5)
C26 C27 C22 C23 2.0(4)
C21 C27 C22 C23 -178.7(3)
N3 C51 C50 C49 2.1(5)
C6 C5 C4 C3 1.9(4)
C6 C5 C4 C7 -177.9(3)
C13 C7 C4 C5 -80.0(4)
C29 C7 C4 C5 49.0(4)
C13 C7 C4 C3 100.2(3)
C29 C7 C4 C3 -130.8(3)
C13 C7 C29 C30 -173.4(3)
C4 C7 C29 C30 58.5(4)
N1 C37 C38 O13 -11.3(5)
C46 C37 C38 O13 175.9(3)
N1 C37 C38 C39 165.7(3)
C46 C37 C38 C39 -7.1(5)
C20 C14 C31 C32 -173.7(3)
C11 C14 C31 C32 60.2(4)
C49 C48 C47 N3 2.0(5)
C49 C48 C47 N2 180.0(3)
C51 N3 C47 C48 -1.0(5)
C51 N3 C47 N2 -179.0(3)
N1 N2 C47 C48 22.7(5)
N1 N2 C47 N3 -159.2(3)
C25 C28 C35 C36 173.3(3)
C6 C28 C35 C36 -60.5(4)
C17 C16 C15 O7 175.9(3)
O8 C16 C15 O7 0.6(4)
C17 C16 C15 C20 -3.5(4)
O8 C16 C15 C20 -178.9(3)
C19 C20 C15 C16 3.8(4)
C14 C20 C15 C16 -177.8(3)
C19 C20 C15 O7 -175.7(3)
C14 C20 C15 O7 2.7(4)
O2 C2 C3 O3 -1.6(4)
C1 C2 C3 O3 179.0(3)
O2 C2 C3 C4 -179.9(3)
C1 C2 C3 C4 0.6(5)
C5 C4 C3 O3 -179.7(3)
C7 C4 C3 O3 0.1(5)
C5 C4 C3 C2 -1.5(4)
C7 C4 C3 C2 178.3(3)
O13 C38 C39 C40 177.1(4)
C37 C38 C39 C40 0.1(5)
C42 C41 C46 C45 -3.5(5)
C40 C41 C46 C45 174.9(4)
C42 C41 C46 C37 176.2(3)
C40 C41 C46 C37 -5.5(5)
N1 C37 C46 C45 16.1(5)
C38 C37 C46 C45 -170.6(3)
N1 C37 C46 C41 -163.5(3)
C38 C37 C46 C41 9.8(5)
C47 C48 C49 C50 -0.9(5)
C51 C50 C49 C48 -1.1(6)
C27 C21 C33 C34 -171.1(3)
C18 C21 C33 C34 61.4(4)
C41 C46 C45 C44 2.1(6)
C37 C46 C45 C44 -177.6(4)
C46 C41 C42 C43 2.5(6)
C40 C41 C42 C43 -175.8(4)
C38 C39 C40 C41 4.4(6)
C42 C41 C40 C39 176.7(4)
C46 C41 C40 C39 -1.6(6)
C41 C42 C43 C44 0.0(7)
C46 C45 C44 C43 0.4(7)
C42 C43 C44 C45 -1.5(7)
